data_1552510
loop_
_publ_author_name
'Matsuo, Kyohei'
'Yasuda, Takuma'

_publ_section_title
;
 Blue thermally activated delayed fluorescence emitters incorporating
 acridan analogues with heavy group 14 elements for high-efficiency doped
 and non-doped OLEDs
;
_journal_name_full 'Chemical Science'
_journal_paper_doi 10.1039/C9SC04492B
_journal_year 2019
_chemical_formula_sum 'C43 H46 B N S'
_chemical_formula_weight 619.68
_space_group_crystal_system triclinic
_space_group_IT_number 2
_space_group_name_Hall '-P 1'
_space_group_name_H-M_alt 'P -1'
_symmetry_space_group_name_Hall '-P 1'
_symmetry_space_group_name_H-M 'P -1'
_atom_sites_solution_hydrogens geom
_audit_creation_method SHELXL-2016/6
_audit_update_record
;
2019-08-20 deposited with the CCDC.    2019-10-22 downloaded from the CCDC.
;
_cell_angle_alpha 84.552(16)
_cell_angle_beta 86.292(18)
_cell_angle_gamma 83.85(2)
_cell_formula_units_Z 2
_cell_length_a 10.103(8)
_cell_length_b 12.791(10)
_cell_length_c 13.778(12)
_cell_measurement_reflns_used 4485
_cell_measurement_temperature 163(2)
_cell_measurement_theta_max 30.3
_cell_measurement_theta_min 2.0
_cell_volume 1760(2)
_computing_cell_refinement 'CrystalClear-SM Expert 2.0 r16 (Rigaku, 2014)'
_computing_data_collection 'CrystalClear-SM Expert 2.0 r16 (Rigaku, 2014)'
_computing_data_reduction 'CrystalClear-SM Expert 2.0 r16 (Rigaku, 2014)'
_computing_structure_refinement 'SHELXL-2016/6 (Sheldrick, 2016)'
_computing_structure_solution SHELXT
_diffrn_ambient_temperature 163(2)
_diffrn_detector_area_resol_mean 28.5714
_diffrn_measured_fraction_theta_full 0.993
_diffrn_measured_fraction_theta_max 0.987
_diffrn_measurement_device_type
;
Rigaku Saturn724+ (4x4 bin mode)
;
_diffrn_measurement_method 'profile data from \w-scans'
_diffrn_radiation_type MoK\a
_diffrn_radiation_wavelength 0.71075
_diffrn_reflns_av_R_equivalents 0.0657
_diffrn_reflns_av_unetI/netI 0.0813
_diffrn_reflns_Laue_measured_fraction_full 0.993
_diffrn_reflns_Laue_measured_fraction_max 0.987
_diffrn_reflns_limit_h_max 12
_diffrn_reflns_limit_h_min -13
_diffrn_reflns_limit_k_max 16
_diffrn_reflns_limit_k_min -16
_diffrn_reflns_limit_l_max 17
_diffrn_reflns_limit_l_min -17
_diffrn_reflns_number 17959
_diffrn_reflns_point_group_measured_fraction_full 0.993
_diffrn_reflns_point_group_measured_fraction_max 0.987
_diffrn_reflns_theta_full 25.242
_diffrn_reflns_theta_max 27.499
_diffrn_reflns_theta_min 2.031
_diffrn_source 'Rotating Anode'
_exptl_absorpt_coefficient_mu 0.123
_exptl_absorpt_correction_T_max 1.000
_exptl_absorpt_correction_T_min 0.328
_exptl_absorpt_correction_type multi-scan
_exptl_absorpt_process_details
;
Absorption correction given as Multi-scan
;
_exptl_crystal_colour Colorless
_exptl_crystal_density_diffrn 1.170
_exptl_crystal_description Rod
_exptl_crystal_F_000 664
_exptl_crystal_size_max 0.150
_exptl_crystal_size_mid 0.050
_exptl_crystal_size_min 0.030
_refine_diff_density_max 0.962
_refine_diff_density_min -0.918
_refine_diff_density_rms 0.174
_refine_ls_extinction_method none
_refine_ls_goodness_of_fit_ref 1.065
_refine_ls_hydrogen_treatment constr
_refine_ls_matrix_type full
_refine_ls_number_parameters 425
_refine_ls_number_reflns 7985
_refine_ls_number_restraints 0
_refine_ls_restrained_S_all 1.065
_refine_ls_R_factor_all 0.1240
_refine_ls_R_factor_gt 0.0800
_refine_ls_shift/su_max 0.000
_refine_ls_shift/su_mean 0.000
_refine_ls_structure_factor_coef Fsqd
_refine_ls_weighting_details 'w=1/[\s^2^(Fo^2^)+(0.2000P)^2^] where P=(Fo^2^+2Fc^2^)/3'
_refine_ls_weighting_scheme calc
_refine_ls_wR_factor_gt 0.2131
_refine_ls_wR_factor_ref 0.3052
_reflns_Friedel_coverage 0.000
_reflns_number_gt 5281
_reflns_number_total 7985
_reflns_threshold_expression 'I > 2\s(I)'
_cod_data_source_file c9sc04492b2.cif
_cod_data_source_block MCz-BS
_cod_depositor_comments
;
The following automatic conversions were performed:

'_exptl_absorpt_correction_type' value 'Multi-scan' changed to
'multi-scan' according to
/home/data/users/saulius/crontab/automatic-downloads/rss-feeds/RSC/lib/dictionaries/cif_core.dic
dictionary named 'cif_core.dic' version 2.4.2 from 2011-04-26.

Automatic conversion script
Id: cif_fix_values 4973 2017-02-22 13:04:09Z antanas 
;
_cod_database_code 1552510
_shelx_shelxl_version_number 2016/6
_shelx_space_group_comment
;
The symmetry employed for this shelxl refinement is uniquely defined
by the following loop, which should always be used as a source of
symmetry information in preference to the above space-group names.
They are only intended as comments.
;
_shelx_estimated_absorpt_t_min 0.982
_shelx_estimated_absorpt_t_max 0.996

loop_
_space_group_symop_operation_xyz
'x, y, z'
'-x, -y, -z'

loop_
_atom_site_label
_atom_site_type_symbol
_atom_site_fract_x
_atom_site_fract_y
_atom_site_fract_z
_atom_site_U_iso_or_equiv
_atom_site_adp_type
_atom_site_occupancy
_atom_site_site_symmetry_order
_atom_site_calc_flag
_atom_site_refinement_flags_posn
_atom_site_refinement_flags_adp
S1 S -0.00107(8) 0.15557(7) 0.52498(6) 0.0266(3) Uani 1 1 d . .
B1 B 0.1019(3) 0.1676(3) 0.7409(2) 0.0174(6) Uani 1 1 d . .
C1 C -0.0642(3) 0.0947(2) 0.6353(2) 0.0209(6) Uani 1 1 d . .
C2 C -0.1704(3) 0.0344(3) 0.6243(3) 0.0273(7) Uani 1 1 d . .
H1 H -0.203095 0.030697 0.561707 0.033 Uiso 1 1 calc R U
C3 C -0.2262(3) -0.0193(3) 0.7061(3) 0.0283(7) Uani 1 1 d . .
H2 H -0.297055 -0.060878 0.699378 0.034 Uiso 1 1 calc R U
C4 C -0.1801(3) -0.0132(3) 0.7980(3) 0.0269(7) Uani 1 1 d . .
H3 H -0.219487 -0.050083 0.853776 0.032 Uiso 1 1 calc R U
C5 C -0.0766(3) 0.0467(2) 0.8079(2) 0.0216(6) Uani 1 1 d . .
H4 H -0.045886 0.050590 0.871109 0.026 Uiso 1 1 calc R U
C6 C -0.0152(3) 0.1021(2) 0.7270(2) 0.0178(6) Uani 1 1 d . .
C7 C 0.1383(3) 0.2147(2) 0.5541(2) 0.0203(6) Uani 1 1 d . .
C8 C 0.2101(3) 0.2602(3) 0.4732(2) 0.0232(7) Uani 1 1 d . .
H5 H 0.182412 0.257447 0.408943 0.028 Uiso 1 1 calc R U
C9 C 0.3223(3) 0.3095(2) 0.4883(2) 0.0232(7) Uani 1 1 d . .
C10 C 0.3637(3) 0.3147(3) 0.5816(2) 0.0260(7) Uani 1 1 d . .
H6 H 0.440107 0.349014 0.591103 0.031 Uiso 1 1 calc R U
C11 C 0.2925(3) 0.2694(3) 0.6605(2) 0.0241(7) Uani 1 1 d . .
H7 H 0.321750 0.272606 0.724184 0.029 Uiso 1 1 calc R U
C12 C 0.1771(3) 0.2180(2) 0.6498(2) 0.0198(6) Uani 1 1 d . .
C13 C 0.1527(3) 0.1839(2) 0.8440(2) 0.0172(6) Uani 1 1 d . .
C14 C 0.2541(3) 0.1142(2) 0.8867(2) 0.0176(6) Uani 1 1 d . .
C15 C 0.3182(3) 0.1442(2) 0.9647(2) 0.0207(6) Uani 1 1 d . .
H8 H 0.388218 0.097406 0.992113 0.025 Uiso 1 1 calc R U
C16 C 0.2831(3) 0.2405(2) 1.0037(2) 0.0214(6) Uani 1 1 d . .
C17 C 0.1763(3) 0.3053(2) 0.9649(2) 0.0222(6) Uani 1 1 d . .
H9 H 0.147520 0.369564 0.992775 0.027 Uiso 1 1 calc R U
C18 C 0.1107(3) 0.2788(2) 0.8866(2) 0.0193(6) Uani 1 1 d . .
C19 C 0.2954(3) 0.0072(2) 0.8470(2) 0.0209(6) Uani 1 1 d . .
H10 H 0.232675 -0.000944 0.795641 0.025 Uiso 1 1 calc R U
C20 C 0.2811(4) -0.0834(3) 0.9265(3) 0.0333(8) Uani 1 1 d . .
H11 H 0.337735 -0.075656 0.979919 0.050 Uiso 1 1 calc R U
H12 H 0.308477 -0.150793 0.898998 0.050 Uiso 1 1 calc R U
H13 H 0.187887 -0.081780 0.951372 0.050 Uiso 1 1 calc R U
C21 C 0.4357(3) -0.0001(3) 0.7988(3) 0.0288(7) Uani 1 1 d . .
H14 H 0.441411 0.056649 0.746169 0.043 Uiso 1 1 calc R U
H15 H 0.455770 -0.068581 0.771813 0.043 Uiso 1 1 calc R U
H16 H 0.500075 0.006861 0.847439 0.043 Uiso 1 1 calc R U
C22 C 0.3601(3) 0.2742(3) 1.0843(2) 0.0249(7) Uani 1 1 d . .
H17 H 0.423651 0.212422 1.106279 0.030 Uiso 1 1 calc R U
C23 C 0.2714(4) 0.3037(3) 1.1729(3) 0.0307(8) Uani 1 1 d . .
H18 H 0.211305 0.366883 1.154919 0.046 Uiso 1 1 calc R U
H19 H 0.326925 0.317908 1.224911 0.046 Uiso 1 1 calc R U
H20 H 0.218889 0.245182 1.195900 0.046 Uiso 1 1 calc R U
C24 C 0.4437(4) 0.3651(3) 1.0473(3) 0.0424(10) Uani 1 1 d . .
H21 H 0.498998 0.345808 0.989323 0.064 Uiso 1 1 calc R U
H22 H 0.501143 0.378240 1.098527 0.064 Uiso 1 1 calc R U
H23 H 0.384251 0.428986 1.030379 0.064 Uiso 1 1 calc R U
C25 C -0.0071(3) 0.3511(3) 0.8462(2) 0.0253(7) Uani 1 1 d . .
H24 H -0.043138 0.314588 0.794080 0.030 Uiso 1 1 calc R U
C26 C -0.1200(4) 0.3691(3) 0.9247(3) 0.0378(9) Uani 1 1 d . .
H25 H -0.143705 0.300864 0.955330 0.057 Uiso 1 1 calc R U
H26 H -0.198013 0.407973 0.894488 0.057 Uiso 1 1 calc R U
H27 H -0.090303 0.410107 0.974303 0.057 Uiso 1 1 calc R U
C27 C 0.0331(4) 0.4560(3) 0.7995(3) 0.0406(9) Uani 1 1 d . .
H28 H 0.061174 0.496773 0.849827 0.061 Uiso 1 1 calc R U
H29 H -0.042955 0.495463 0.767329 0.061 Uiso 1 1 calc R U
H30 H 0.107137 0.443416 0.751031 0.061 Uiso 1 1 calc R U
N1 N 0.3986(3) 0.3544(2) 0.40596(19) 0.0216(6) Uani 1 1 d . .
C28 C 0.5235(3) 0.3087(2) 0.3703(2) 0.0187(6) Uani 1 1 d . .
C29 C 0.5902(3) 0.2083(2) 0.3914(2) 0.0243(7) Uani 1 1 d . .
C30 C 0.7148(3) 0.1889(3) 0.3440(3) 0.0278(7) Uani 1 1 d . .
H31 H 0.763560 0.122020 0.358328 0.033 Uiso 1 1 calc R U
C31 C 0.7730(3) 0.2616(3) 0.2764(3) 0.0273(7) Uani 1 1 d . .
C32 C 0.7020(3) 0.3585(2) 0.2538(2) 0.0249(7) Uani 1 1 d . .
H32 H 0.737593 0.408276 0.206282 0.030 Uiso 1 1 calc R U
C33 C 0.5777(3) 0.3828(2) 0.3011(2) 0.0199(6) Uani 1 1 d . .
C34 C 0.5354(4) 0.1222(3) 0.4594(3) 0.0352(8) Uani 1 1 d . .
H33 H 0.594717 0.056682 0.455717 0.053 Uiso 1 1 calc R U
H34 H 0.446522 0.111075 0.440249 0.053 Uiso 1 1 calc R U
H35 H 0.529187 0.142728 0.526365 0.053 Uiso 1 1 calc R U
C35 C 0.9107(4) 0.2341(3) 0.2308(3) 0.0420(10) Uani 1 1 d . .
H36 H 0.917786 0.270027 0.164890 0.063 Uiso 1 1 calc R U
H37 H 0.926268 0.157547 0.227108 0.063 Uiso 1 1 calc R U
H38 H 0.977369 0.256707 0.270699 0.063 Uiso 1 1 calc R U
C36 C 0.3776(3) 0.4591(2) 0.3639(2) 0.0193(6) Uani 1 1 d . .
C37 C 0.2752(3) 0.5393(3) 0.3814(2) 0.0268(7) Uani 1 1 d . .
C38 C 0.2840(3) 0.6338(3) 0.3262(3) 0.0283(7) Uani 1 1 d . .
H39 H 0.217027 0.689994 0.337753 0.034 Uiso 1 1 calc R U
C39 C 0.3850(3) 0.6533(2) 0.2538(2) 0.0232(7) Uani 1 1 d . .
C40 C 0.4870(3) 0.5736(2) 0.2387(2) 0.0203(6) Uani 1 1 d . .
H40 H 0.557377 0.584401 0.190841 0.024 Uiso 1 1 calc R U
C41 C 0.4839(3) 0.4768(2) 0.2957(2) 0.0173(6) Uani 1 1 d . .
C42 C 0.1599(4) 0.5278(3) 0.4570(4) 0.0516(12) Uani 1 1 d . .
H41 H 0.094619 0.590018 0.449369 0.077 Uiso 1 1 calc R U
H42 H 0.193607 0.521617 0.522673 0.077 Uiso 1 1 calc R U
H43 H 0.117359 0.464424 0.447754 0.077 Uiso 1 1 calc R U
C43 C 0.3848(4) 0.7590(3) 0.1962(3) 0.0353(8) Uani 1 1 d . .
H44 H 0.473990 0.766879 0.165715 0.053 Uiso 1 1 calc R U
H45 H 0.360209 0.814945 0.239937 0.053 Uiso 1 1 calc R U
H46 H 0.320222 0.764271 0.145487 0.053 Uiso 1 1 calc R U

loop_
_atom_site_aniso_label
_atom_site_aniso_U_11
_atom_site_aniso_U_22
_atom_site_aniso_U_33
_atom_site_aniso_U_23
_atom_site_aniso_U_13
_atom_site_aniso_U_12
S1 0.0243(4) 0.0384(5) 0.0201(4) -0.0035(3) -0.0026(3) -0.0149(4)
B1 0.0173(15) 0.0139(15) 0.0210(16) -0.0030(12) -0.0007(12) -0.0004(12)
C1 0.0170(14) 0.0207(15) 0.0254(15) -0.0034(12) 0.0036(12) -0.0052(12)
C2 0.0201(15) 0.0334(18) 0.0313(17) -0.0116(14) -0.0007(13) -0.0094(14)
C3 0.0199(15) 0.0231(16) 0.043(2) -0.0081(14) 0.0036(14) -0.0086(13)
C4 0.0207(15) 0.0236(16) 0.0366(18) -0.0026(13) 0.0068(13) -0.0079(13)
C5 0.0194(14) 0.0202(15) 0.0249(15) -0.0029(12) 0.0019(12) -0.0020(12)
C6 0.0151(13) 0.0182(14) 0.0201(14) -0.0043(11) 0.0024(11) -0.0016(11)
C7 0.0191(14) 0.0190(14) 0.0230(15) -0.0018(11) -0.0009(12) -0.0030(12)
C8 0.0240(15) 0.0281(16) 0.0183(14) -0.0010(12) 0.0000(12) -0.0080(13)
C9 0.0240(15) 0.0235(16) 0.0230(15) 0.0008(12) 0.0000(12) -0.0096(13)
C10 0.0253(16) 0.0314(17) 0.0239(16) 0.0000(13) -0.0017(13) -0.0161(14)
C11 0.0260(16) 0.0304(17) 0.0176(14) -0.0007(12) -0.0024(12) -0.0120(14)
C12 0.0184(14) 0.0206(15) 0.0215(15) -0.0026(11) -0.0019(11) -0.0052(12)
C13 0.0184(13) 0.0188(14) 0.0149(13) -0.0007(10) 0.0043(11) -0.0081(11)
C14 0.0170(13) 0.0181(14) 0.0177(14) -0.0018(11) 0.0048(11) -0.0052(11)
C15 0.0189(14) 0.0185(14) 0.0235(15) 0.0015(11) -0.0035(12) 0.0021(12)
C16 0.0210(14) 0.0215(15) 0.0222(15) -0.0011(12) -0.0031(12) -0.0037(12)
C17 0.0281(16) 0.0199(15) 0.0191(15) -0.0050(11) 0.0001(12) -0.0026(13)
C18 0.0196(14) 0.0155(14) 0.0231(15) -0.0018(11) -0.0047(11) -0.0013(11)
C19 0.0225(15) 0.0169(14) 0.0236(15) -0.0038(11) -0.0035(12) -0.0005(12)
C20 0.0371(19) 0.0188(16) 0.044(2) -0.0026(14) 0.0018(16) -0.0031(14)
C21 0.0246(16) 0.0267(17) 0.0352(18) -0.0081(14) 0.0031(14) -0.0015(14)
C22 0.0250(16) 0.0277(17) 0.0235(16) -0.0068(13) -0.0047(13) -0.0040(13)
C23 0.0319(18) 0.0335(18) 0.0287(17) -0.0092(14) -0.0034(14) -0.0053(15)
C24 0.044(2) 0.057(3) 0.032(2) -0.0113(18) 0.0002(17) -0.029(2)
C25 0.0274(16) 0.0220(16) 0.0277(16) -0.0064(13) -0.0106(13) 0.0013(13)
C26 0.0298(18) 0.037(2) 0.046(2) -0.0089(17) -0.0030(16) 0.0048(16)
C27 0.043(2) 0.0298(19) 0.046(2) 0.0051(16) -0.0060(18) 0.0013(17)
N1 0.0218(13) 0.0212(13) 0.0213(13) 0.0019(10) 0.0025(10) -0.0052(10)
C28 0.0201(14) 0.0182(14) 0.0185(14) -0.0010(11) -0.0027(11) -0.0049(12)
C29 0.0271(16) 0.0200(15) 0.0267(16) -0.0006(12) -0.0062(13) -0.0053(13)
C30 0.0262(16) 0.0217(16) 0.0357(18) -0.0044(13) -0.0064(14) 0.0009(13)
C31 0.0211(15) 0.0276(17) 0.0340(18) -0.0069(14) -0.0006(13) -0.0033(13)
C32 0.0216(15) 0.0226(16) 0.0309(17) -0.0039(13) 0.0040(13) -0.0059(13)
C33 0.0215(14) 0.0181(14) 0.0203(14) -0.0018(11) 0.0001(12) -0.0036(12)
C34 0.0351(19) 0.0255(17) 0.042(2) 0.0093(15) 0.0014(16) -0.0018(15)
C35 0.0287(18) 0.037(2) 0.059(3) -0.0066(18) 0.0114(18) -0.0011(16)
C36 0.0200(14) 0.0219(15) 0.0166(14) 0.0002(11) -0.0023(11) -0.0064(12)
C37 0.0196(15) 0.0310(18) 0.0290(17) -0.0031(13) 0.0057(13) -0.0025(13)
C38 0.0236(16) 0.0257(17) 0.0356(18) -0.0066(14) -0.0002(14) -0.0008(13)
C39 0.0209(14) 0.0190(15) 0.0309(17) -0.0036(12) -0.0031(13) -0.0052(12)
C40 0.0192(14) 0.0203(15) 0.0229(15) -0.0025(11) -0.0006(12) -0.0078(12)
C41 0.0138(13) 0.0192(14) 0.0200(14) -0.0044(11) 0.0000(11) -0.0048(11)
C42 0.040(2) 0.043(2) 0.064(3) 0.005(2) 0.032(2) 0.0067(19)
C43 0.0361(19) 0.0192(16) 0.049(2) 0.0014(15) 0.0021(17) -0.0027(15)

loop_
_atom_type_symbol
_atom_type_description
_atom_type_scat_dispersion_real
_atom_type_scat_dispersion_imag
_atom_type_scat_source
C C 0.0033 0.0016 'International Tables Vol C Tables 4.2.6.8 and 6.1.1.4'
H H 0.0000 0.0000 'International Tables Vol C Tables 4.2.6.8 and 6.1.1.4'
B B 0.0013 0.0007 'International Tables Vol C Tables 4.2.6.8 and 6.1.1.4'
N N 0.0061 0.0033 'International Tables Vol C Tables 4.2.6.8 and 6.1.1.4'
S S 0.1246 0.1234 'International Tables Vol C Tables 4.2.6.8 and 6.1.1.4'

loop_
_geom_angle_atom_site_label_1
_geom_angle_atom_site_label_2
_geom_angle_atom_site_label_3
_geom_angle
C7 S1 C1 105.96(15)
C12 B1 C6 119.2(3)
C12 B1 C13 117.1(3)
C6 B1 C13 123.7(3)
C6 C1 C2 121.6(3)
C6 C1 S1 124.6(2)
C2 C1 S1 113.8(2)
C3 C2 C1 118.9(3)
C3 C2 H1 120.5
C1 C2 H1 120.5
C2 C3 C4 120.9(3)
C2 C3 H2 119.6
C4 C3 H2 119.6
C5 C4 C3 119.7(3)
C5 C4 H3 120.2
C3 C4 H3 120.2
C4 C5 C6 121.8(3)
C4 C5 H4 119.1
C6 C5 H4 119.1
C1 C6 C5 117.1(3)
C1 C6 B1 122.5(3)
C5 C6 B1 120.3(3)
C8 C7 C12 121.5(3)
C8 C7 S1 114.5(2)
C12 C7 S1 124.0(2)
C9 C8 C7 119.1(3)
C9 C8 H5 120.4
C7 C8 H5 120.4
C10 C9 C8 121.2(3)
C10 C9 N1 119.1(3)
C8 C9 N1 119.7(3)
C11 C10 C9 119.2(3)
C11 C10 H6 120.4
C9 C10 H6 120.4
C10 C11 C12 122.3(3)
C10 C11 H7 118.8
C12 C11 H7 118.8
C7 C12 C11 116.7(3)
C7 C12 B1 123.2(3)
C11 C12 B1 120.1(3)
C14 C13 C18 118.9(3)
C14 C13 B1 121.2(3)
C18 C13 B1 119.1(3)
C15 C14 C13 119.3(3)
C15 C14 C19 120.3(3)
C13 C14 C19 120.4(3)
C16 C15 C14 122.2(3)
C16 C15 H8 118.9
C14 C15 H8 118.9
C17 C16 C15 117.6(3)
C17 C16 C22 121.3(3)
C15 C16 C22 121.1(3)
C18 C17 C16 122.0(3)
C18 C17 H9 119.0
C16 C17 H9 119.0
C17 C18 C13 119.7(3)
C17 C18 C25 120.8(3)
C13 C18 C25 119.5(3)
C21 C19 C14 112.6(2)
C21 C19 C20 110.8(3)
C14 C19 C20 111.3(3)
C21 C19 H10 107.3
C14 C19 H10 107.3
C20 C19 H10 107.3
C19 C20 H11 109.5
C19 C20 H12 109.5
H11 C20 H12 109.5
C19 C20 H13 109.5
H11 C20 H13 109.5
H12 C20 H13 109.5
C19 C21 H14 109.5
C19 C21 H15 109.5
H14 C21 H15 109.5
C19 C21 H16 109.5
H14 C21 H16 109.5
H15 C21 H16 109.5
C16 C22 C23 112.9(3)
C16 C22 C24 111.8(3)
C23 C22 C24 110.2(3)
C16 C22 H17 107.2
C23 C22 H17 107.2
C24 C22 H17 107.2
C22 C23 H18 109.5
C22 C23 H19 109.5
H18 C23 H19 109.5
C22 C23 H20 109.5
H18 C23 H20 109.5
H19 C23 H20 109.5
C22 C24 H21 109.5
C22 C24 H22 109.5
H21 C24 H22 109.5
C22 C24 H23 109.5
H21 C24 H23 109.5
H22 C24 H23 109.5
C27 C25 C18 112.6(3)
C27 C25 C26 110.2(3)
C18 C25 C26 111.7(3)
C27 C25 H24 107.3
C18 C25 H24 107.3
C26 C25 H24 107.3
C25 C26 H25 109.5
C25 C26 H26 109.5
H25 C26 H26 109.5
C25 C26 H27 109.5
H25 C26 H27 109.5
H26 C26 H27 109.5
C25 C27 H28 109.5
C25 C27 H29 109.5
H28 C27 H29 109.5
C25 C27 H30 109.5
H28 C27 H30 109.5
H29 C27 H30 109.5
C36 N1 C28 108.9(2)
C36 N1 C9 125.3(3)
C28 N1 C9 124.3(3)
C29 C28 C33 121.2(3)
C29 C28 N1 130.8(3)
C33 C28 N1 108.0(3)
C30 C29 C28 116.2(3)
C30 C29 C34 119.3(3)
C28 C29 C34 124.6(3)
C29 C30 C31 124.1(3)
C29 C30 H31 118.0
C31 C30 H31 118.0
C32 C31 C30 118.4(3)
C32 C31 C35 121.5(3)
C30 C31 C35 120.1(3)
C31 C32 C33 119.6(3)
C31 C32 H32 120.2
C33 C32 H32 120.2
C32 C33 C28 120.4(3)
C32 C33 C41 132.3(3)
C28 C33 C41 107.3(3)
C29 C34 H33 109.5
C29 C34 H34 109.5
H33 C34 H34 109.5
C29 C34 H35 109.5
H33 C34 H35 109.5
H34 C34 H35 109.5
C31 C35 H36 109.5
C31 C35 H37 109.5
H36 C35 H37 109.5
C31 C35 H38 109.5
H36 C35 H38 109.5
H37 C35 H38 109.5
C37 C36 C41 121.2(3)
C37 C36 N1 130.8(3)
C41 C36 N1 108.0(3)
C38 C37 C36 116.0(3)
C38 C37 C42 119.6(3)
C36 C37 C42 124.4(3)
C37 C38 C39 124.6(3)
C37 C38 H39 117.7
C39 C38 H39 117.7
C40 C39 C38 118.5(3)
C40 C39 C43 120.8(3)
C38 C39 C43 120.6(3)
C39 C40 C41 118.6(3)
C39 C40 H40 120.7
C41 C40 H40 120.7
C36 C41 C40 120.9(3)
C36 C41 C33 107.7(3)
C40 C41 C33 131.4(3)
C37 C42 H41 109.5
C37 C42 H42 109.5
H41 C42 H42 109.5
C37 C42 H43 109.5
H41 C42 H43 109.5
H42 C42 H43 109.5
C39 C43 H44 109.5
C39 C43 H45 109.5
H44 C43 H45 109.5
C39 C43 H46 109.5
H44 C43 H46 109.5
H45 C43 H46 109.5

loop_
_geom_bond_atom_site_label_1
_geom_bond_atom_site_label_2
_geom_bond_distance
S1 C7 1.753(3)
S1 C1 1.755(3)
B1 C12 1.548(4)
B1 C6 1.552(4)
B1 C13 1.582(4)
C1 C6 1.401(4)
C1 C2 1.410(4)
C2 C3 1.384(5)
C2 H1 0.9500
C3 C4 1.389(5)
C3 H2 0.9500
C4 C5 1.382(4)
C4 H3 0.9500
C5 C6 1.410(4)
C5 H4 0.9500
C7 C8 1.404(4)
C7 C12 1.406(4)
C8 C9 1.391(4)
C8 H5 0.9500
C9 C10 1.387(5)
C9 N1 1.439(4)
C10 C11 1.379(4)
C10 H6 0.9500
C11 C12 1.421(4)
C11 H7 0.9500
C13 C14 1.405(4)
C13 C18 1.411(4)
C14 C15 1.394(4)
C14 C19 1.528(4)
C15 C16 1.393(4)
C15 H8 0.9500
C16 C17 1.391(4)
C16 C22 1.516(4)
C17 C18 1.388(4)
C17 H9 0.9500
C18 C25 1.527(4)
C19 C21 1.523(4)
C19 C20 1.528(4)
C19 H10 1.0000
C20 H11 0.9800
C20 H12 0.9800
C20 H13 0.9800
C21 H14 0.9800
C21 H15 0.9800
C21 H16 0.9800
C22 C23 1.519(5)
C22 C24 1.538(5)
C22 H17 1.0000
C23 H18 0.9800
C23 H19 0.9800
C23 H20 0.9800
C24 H21 0.9800
C24 H22 0.9800
C24 H23 0.9800
C25 C27 1.516(5)
C25 C26 1.534(5)
C25 H24 1.0000
C26 H25 0.9800
C26 H26 0.9800
C26 H27 0.9800
C27 H28 0.9800
C27 H29 0.9800
C27 H30 0.9800
N1 C36 1.408(4)
N1 C28 1.411(4)
C28 C29 1.399(4)
C28 C33 1.407(4)
C29 C30 1.389(5)
C29 C34 1.506(4)
C30 C31 1.400(5)
C30 H31 0.9500
C31 C32 1.384(5)
C31 C35 1.509(5)
C32 C33 1.395(4)
C32 H32 0.9500
C33 C41 1.448(4)
C34 H33 0.9800
C34 H34 0.9800
C34 H35 0.9800
C35 H36 0.9800
C35 H37 0.9800
C35 H38 0.9800
C36 C37 1.402(4)
C36 C41 1.403(4)
C37 C38 1.375(5)
C37 C42 1.521(5)
C38 C39 1.405(5)
C38 H39 0.9500
C39 C40 1.390(4)
C39 C43 1.501(5)
C40 C41 1.404(4)
C40 H40 0.9500
C42 H41 0.9800
C42 H42 0.9800
C42 H43 0.9800
C43 H44 0.9800
C43 H45 0.9800
C43 H46 0.9800

loop_
_geom_torsion_atom_site_label_1
_geom_torsion_atom_site_label_2
_geom_torsion_atom_site_label_3
_geom_torsion_atom_site_label_4
_geom_torsion
C7 S1 C1 C6 4.7(3)
C7 S1 C1 C2 -174.5(2)
C6 C1 C2 C3 -0.6(5)
S1 C1 C2 C3 178.5(2)
C1 C2 C3 C4 0.8(5)
C2 C3 C4 C5 -0.4(5)
C3 C4 C5 C6 -0.2(5)
C2 C1 C6 C5 0.1(4)
S1 C1 C6 C5 -179.0(2)
C2 C1 C6 B1 179.7(3)
S1 C1 C6 B1 0.6(4)
C4 C5 C6 C1 0.4(4)
C4 C5 C6 B1 -179.3(3)
C12 B1 C6 C1 -6.0(4)
C13 B1 C6 C1 175.6(3)
C12 B1 C6 C5 173.6(3)
C13 B1 C6 C5 -4.7(4)
C1 S1 C7 C8 174.8(2)
C1 S1 C7 C12 -5.6(3)
C12 C7 C8 C9 0.2(5)
S1 C7 C8 C9 179.8(2)
C7 C8 C9 C10 -0.3(5)
C7 C8 C9 N1 178.6(3)
C8 C9 C10 C11 0.5(5)
N1 C9 C10 C11 -178.4(3)
C9 C10 C11 C12 -0.5(5)
C8 C7 C12 C11 -0.2(5)
S1 C7 C12 C11 -179.8(2)
C8 C7 C12 B1 -179.2(3)
S1 C7 C12 B1 1.2(4)
C10 C11 C12 C7 0.4(5)
C10 C11 C12 B1 179.4(3)
C6 B1 C12 C7 5.1(4)
C13 B1 C12 C7 -176.4(3)
C6 B1 C12 C11 -173.9(3)
C13 B1 C12 C11 4.6(4)
C12 B1 C13 C14 -87.7(3)
C6 B1 C13 C14 90.7(4)
C12 B1 C13 C18 82.2(3)
C6 B1 C13 C18 -99.4(3)
C18 C13 C14 C15 -5.4(4)
B1 C13 C14 C15 164.6(3)
C18 C13 C14 C19 175.6(3)
B1 C13 C14 C19 -14.4(4)
C13 C14 C15 C16 1.6(4)
C19 C14 C15 C16 -179.4(3)
C14 C15 C16 C17 2.8(4)
C14 C15 C16 C22 -176.1(3)
C15 C16 C17 C18 -3.4(4)
C22 C16 C17 C18 175.5(3)
C16 C17 C18 C13 -0.4(5)
C16 C17 C18 C25 179.4(3)
C14 C13 C18 C17 4.8(4)
B1 C13 C18 C17 -165.4(3)
C14 C13 C18 C25 -175.0(3)
B1 C13 C18 C25 14.8(4)
C15 C14 C19 C21 -66.8(4)
C13 C14 C19 C21 112.2(3)
C15 C14 C19 C20 58.3(4)
C13 C14 C19 C20 -122.6(3)
C17 C16 C22 C23 55.1(4)
C15 C16 C22 C23 -126.1(3)
C17 C16 C22 C24 -69.9(4)
C15 C16 C22 C24 109.0(4)
C17 C18 C25 C27 66.3(4)
C13 C18 C25 C27 -113.9(3)
C17 C18 C25 C26 -58.4(4)
C13 C18 C25 C26 121.4(3)
C10 C9 N1 C36 -90.5(4)
C8 C9 N1 C36 90.6(4)
C10 C9 N1 C28 73.9(4)
C8 C9 N1 C28 -105.0(4)
C36 N1 C28 C29 178.5(3)
C9 N1 C28 C29 12.0(5)
C36 N1 C28 C33 -3.5(3)
C9 N1 C28 C33 -170.1(3)
C33 C28 C29 C30 3.3(5)
N1 C28 C29 C30 -179.0(3)
C33 C28 C29 C34 -175.8(3)
N1 C28 C29 C34 1.9(5)
C28 C29 C30 C31 -1.8(5)
C34 C29 C30 C31 177.4(3)
C29 C30 C31 C32 -1.1(5)
C29 C30 C31 C35 178.4(3)
C30 C31 C32 C33 2.5(5)
C35 C31 C32 C33 -177.0(3)
C31 C32 C33 C28 -1.0(5)
C31 C32 C33 C41 177.5(3)
C29 C28 C33 C32 -2.0(5)
N1 C28 C33 C32 179.8(3)
C29 C28 C33 C41 179.1(3)
N1 C28 C33 C41 0.9(3)
C28 N1 C36 C37 -174.2(3)
C9 N1 C36 C37 -7.9(5)
C28 N1 C36 C41 4.8(3)
C9 N1 C36 C41 171.1(3)
C41 C36 C37 C38 1.7(5)
N1 C36 C37 C38 -179.4(3)
C41 C36 C37 C42 -177.3(4)
N1 C36 C37 C42 1.6(6)
C36 C37 C38 C39 1.5(5)
C42 C37 C38 C39 -179.4(4)
C37 C38 C39 C40 -2.8(5)
C37 C38 C39 C43 179.1(3)
C38 C39 C40 C41 0.7(4)
C43 C39 C40 C41 178.8(3)
C37 C36 C41 C40 -3.7(4)
N1 C36 C41 C40 177.2(3)
C37 C36 C41 C33 175.0(3)
N1 C36 C41 C33 -4.1(3)
C39 C40 C41 C36 2.4(4)
C39 C40 C41 C33 -175.9(3)
C32 C33 C41 C36 -176.7(3)
C28 C33 C41 C36 2.0(3)
C32 C33 C41 C40 1.8(6)
C28 C33 C41 C40 -179.5(3)
